data_2230211
loop_
_publ_author_name
'Huang, Jin-Feng'
'Zheng, Jian-You'
'Dai, Yu-Mei'

_publ_section_title
;
 <i>trans</i>-Bis(2-acetamido-5-methylbenzoato-\k<i>O</i>^1^)tetraaquazinc
;
_journal_coeditor_code ZS2102
_journal_issue 5
_journal_name_full 'Acta Crystallographica Section E'
_journal_page_first m542
_journal_paper_doi 10.1107/S1600536811012013
_journal_volume 67
_journal_year 2011
_chemical_formula_iupac '[Zn (C10 H10 N O3)2 (H2 O)4]'
_chemical_formula_moiety 'C20 H28 N2 O10 Zn'
_chemical_formula_sum 'C20 H28 N2 O10 Zn'
_chemical_formula_weight 521.83
_chemical_name_systematic
;
<i>trans</i>-Bis(2-acetamido-5-methylbenzoato-\k<i>O</i>^1^)tetraaquazinc
;
_space_group_IT_number 15
_symmetry_cell_setting monoclinic
_symmetry_space_group_name_Hall '-C 2yc'
_symmetry_space_group_name_H-M 'C 1 2/c 1'
_atom_sites_solution_hydrogens geom
_atom_sites_solution_primary direct
_atom_sites_solution_secondary difmap
_audit_creation_method SHELXL-97
_cell_angle_alpha 90.00
_cell_angle_beta 107.60(3)
_cell_angle_gamma 90.00
_cell_formula_units_Z 4
_cell_length_a 19.300(4)
_cell_length_b 9.3000(19)
_cell_length_c 13.300(3)
_cell_measurement_reflns_used 4107
_cell_measurement_temperature 296(2)
_cell_measurement_theta_max 25.55
_cell_measurement_theta_min 3.11
_cell_volume 2275.5(9)
_computing_cell_refinement 'SAINT (Bruker, 2004)'
_computing_data_collection 'SMART (Bruker, 2004)'
_computing_data_reduction 'SAINT (Bruker, 2004)'
_computing_molecular_graphics 'SHELXTL (Sheldrick, 2008)'
_computing_publication_material 'SHELXTL (Sheldrick, 2008)'
_computing_structure_refinement 'SHELXL97 (Sheldrick, 2008)'
_computing_structure_solution 'SHELXS97 (Sheldrick, 2008)'
_diffrn_ambient_temperature 296(2)
_diffrn_measured_fraction_theta_full 0.985
_diffrn_measured_fraction_theta_max 0.985
_diffrn_measurement_device_type 'Bruker SMART CCD'
_diffrn_measurement_method '\w scans'
_diffrn_radiation_monochromator graphite
_diffrn_radiation_source 'fine-focus sealed tube'
_diffrn_radiation_type MoK\a
_diffrn_radiation_wavelength 0.71073
_diffrn_reflns_av_R_equivalents 0.0292
_diffrn_reflns_av_sigmaI/netI 0.0221
_diffrn_reflns_limit_h_max 21
_diffrn_reflns_limit_h_min -23
_diffrn_reflns_limit_k_max 11
_diffrn_reflns_limit_k_min -10
_diffrn_reflns_limit_l_max 16
_diffrn_reflns_limit_l_min -16
_diffrn_reflns_number 10817
_diffrn_reflns_theta_full 25.55
_diffrn_reflns_theta_max 25.55
_diffrn_reflns_theta_min 3.11
_diffrn_standards_number 0
_exptl_absorpt_coefficient_mu 1.138
_exptl_absorpt_correction_T_max 0.752
_exptl_absorpt_correction_T_min 0.626
_exptl_absorpt_correction_type multi-scan
_exptl_absorpt_process_details '(SADABS; Sheldrick, 1996)'
_exptl_crystal_colour yellow
_exptl_crystal_density_diffrn 1.523
_exptl_crystal_density_method 'not measured'
_exptl_crystal_description block
_exptl_crystal_F_000 1088
_exptl_crystal_size_max 0.42
_exptl_crystal_size_mid 0.40
_exptl_crystal_size_min 0.25
_refine_diff_density_max 0.493
_refine_diff_density_min -0.772
_refine_ls_extinction_method none
_refine_ls_goodness_of_fit_ref 1.106
_refine_ls_hydrogen_treatment mixed
_refine_ls_matrix_type full
_refine_ls_number_parameters 164
_refine_ls_number_reflns 2130
_refine_ls_number_restraints 2
_refine_ls_restrained_S_all 1.146
_refine_ls_R_factor_all 0.0592
_refine_ls_R_factor_gt 0.0553
_refine_ls_shift/su_max 0.001
_refine_ls_shift/su_mean 0.000
_refine_ls_structure_factor_coef Fsqd
_refine_ls_weighting_details 'calc w=1/[\s^2^(Fo^2^)+(0.1075P)^2^+9.1602P] where P=(Fo^2^+2Fc^2^)/3'
_refine_ls_weighting_scheme calc
_refine_ls_wR_factor_gt 0.1751
_refine_ls_wR_factor_ref 0.1787
_reflns_number_gt 1941
_reflns_number_total 2130
_reflns_threshold_expression I>2\s(I)
_cod_data_source_file zs2102.cif
_cod_data_source_block I
_cod_original_sg_symbol_H-M 'C 2/c'
_cod_database_code 2230211
_cod_database_fobs_code 2230211

loop_
_symmetry_equiv_pos_as_xyz
'x, y, z'
'-x, y, -z+1/2'
'x+1/2, y+1/2, z'
'-x+1/2, y+1/2, -z+1/2'
'-x, -y, -z'
'x, -y, z-1/2'
'-x+1/2, -y+1/2, -z'
'x+1/2, -y+1/2, z-1/2'

loop_
_atom_site_type_symbol
_atom_site_label
_atom_site_fract_x
_atom_site_fract_y
_atom_site_fract_z
_atom_site_U_iso_or_equiv
_atom_site_adp_type
_atom_site_calc_flag
_atom_site_refinement_flags
_atom_site_occupancy
_atom_site_disorder_assembly
_atom_site_disorder_group
Zn Zn1 0.5000 0.0000 1.0000 0.0283(3) Uani d S 1 . .
N N1 0.61735(18) 0.4086(4) 1.0380(3) 0.0268(7) Uani d . 1 . .
H H1A 0.6034 0.3279 1.0569 0.032 Uiso calc R 1 . .
O O1W 0.42661(16) 0.0994(3) 0.8725(2) 0.0280(6) Uani d D 1 . .
H H1WA 0.410(2) 0.173(3) 0.890(3) 0.034 Uiso d D 1 . .
H H1WB 0.422(3) 0.085(4) 0.8095(18) 0.034 Uiso d D 1 . .
O O1 0.57941(14) 0.1422(3) 0.9864(2) 0.0247(6) Uani d . 1 . .
O O2W 0.47378(16) 0.1539(3) 1.1025(2) 0.0299(7) Uani d D 1 . .
H H2WA 0.449(2) 0.211(4) 1.063(3) 0.036 Uiso d D 1 . .
H H2WB 0.456(2) 0.097(4) 1.136(3) 0.036 Uiso d D 1 . .
O O2 0.6109(2) 0.6481(3) 1.0578(3) 0.0428(8) Uani d . 1 . .
O O3 0.59193(17) 0.0609(3) 0.8358(2) 0.0328(7) Uani d . 1 . .
C C1 0.5978(2) 0.5248(5) 1.0801(3) 0.0296(9) Uani d . 1 . .
C C2 0.7488(2) 0.4914(4) 0.8911(4) 0.0296(10) Uani d . 1 . .
H H2A 0.7806 0.5647 0.8871 0.035 Uiso calc R 1 . .
C C3 0.65394(19) 0.2748(4) 0.9062(3) 0.0208(7) Uani d . 1 . .
C C4 0.7454(2) 0.3684(4) 0.8315(3) 0.0269(8) Uani d . 1 . .
C C5 0.6976(2) 0.2625(4) 0.8402(3) 0.0244(8) Uani d . 1 . .
H H5A 0.6943 0.1792 0.8003 0.029 Uiso calc R 1 . .
C C6 0.6584(2) 0.3999(4) 0.9657(3) 0.0245(8) Uani d . 1 . .
C C7 0.7056(3) 0.5073(4) 0.9566(4) 0.0298(10) Uani d . 1 . .
H H7A 0.7085 0.5916 0.9952 0.036 Uiso calc R 1 . .
C C8 0.60481(19) 0.1505(4) 0.9089(3) 0.0218(8) Uani d . 1 . .
C C9 0.7926(2) 0.3494(5) 0.7609(4) 0.0374(10) Uani d . 1 . .
H H9A 0.7825 0.2581 0.7259 0.056 Uiso calc R 1 . .
H H9B 0.8428 0.3532 0.8024 0.056 Uiso calc R 1 . .
H H9C 0.7827 0.4249 0.7093 0.056 Uiso calc R 1 . .
C C10 0.5580(3) 0.4978(5) 1.1599(4) 0.0379(11) Uani d . 1 . .
H H10A 0.5459 0.5881 1.1854 0.057 Uiso calc R 1 . .
H H10B 0.5884 0.4433 1.2178 0.057 Uiso calc R 1 . .
H H10C 0.5142 0.4449 1.1273 0.057 Uiso calc R 1 . .

loop_
_atom_site_aniso_label
_atom_site_aniso_U_11
_atom_site_aniso_U_22
_atom_site_aniso_U_33
_atom_site_aniso_U_12
_atom_site_aniso_U_13
_atom_site_aniso_U_23
Zn1 0.0351(5) 0.0249(4) 0.0276(4) -0.0034(2) 0.0136(3) -0.0013(2)
N1 0.0366(18) 0.0198(16) 0.0284(17) -0.0013(14) 0.0166(14) -0.0030(13)
O1W 0.0396(16) 0.0238(14) 0.0197(13) 0.0070(12) 0.0077(12) -0.0002(11)
O1 0.0332(14) 0.0225(13) 0.0230(13) -0.0110(11) 0.0154(11) -0.0047(10)
O2W 0.0450(17) 0.0217(14) 0.0295(15) -0.0044(12) 0.0210(13) -0.0029(11)
O2 0.066(2) 0.0219(16) 0.0467(19) 0.0081(14) 0.0265(17) 0.0020(13)
O3 0.0511(18) 0.0284(15) 0.0262(15) -0.0162(14) 0.0224(13) -0.0083(12)
C1 0.030(2) 0.031(2) 0.026(2) 0.0014(17) 0.0064(17) -0.0044(17)
C2 0.031(2) 0.024(2) 0.035(2) -0.0084(15) 0.0119(18) 0.0032(15)
C3 0.0233(17) 0.0192(17) 0.0194(17) -0.0015(14) 0.0058(14) 0.0028(14)
C4 0.0258(19) 0.032(2) 0.0234(19) -0.0044(16) 0.0076(15) 0.0052(16)
C5 0.0286(19) 0.0226(18) 0.0230(18) -0.0039(15) 0.0093(15) -0.0005(14)
C6 0.0295(19) 0.0223(19) 0.0215(18) -0.0003(16) 0.0076(15) 0.0006(15)
C7 0.038(2) 0.020(2) 0.033(2) -0.0051(15) 0.012(2) -0.0021(15)
C8 0.0249(18) 0.0198(17) 0.0215(18) -0.0028(14) 0.0084(15) 0.0023(14)
C9 0.038(2) 0.043(3) 0.038(2) -0.0123(19) 0.021(2) -0.0001(19)
C10 0.043(3) 0.039(3) 0.037(3) -0.0061(18) 0.021(2) -0.0118(18)

loop_
_atom_type_symbol
_atom_type_description
_atom_type_scat_dispersion_real
_atom_type_scat_dispersion_imag
_atom_type_scat_source
C C 0.0033 0.0016 'International Tables Vol C Tables 4.2.6.8 and 6.1.1.4'
H H 0.0000 0.0000 'International Tables Vol C Tables 4.2.6.8 and 6.1.1.4'
N N 0.0061 0.0033 'International Tables Vol C Tables 4.2.6.8 and 6.1.1.4'
O O 0.0106 0.0060 'International Tables Vol C Tables 4.2.6.8 and 6.1.1.4'
Zn Zn 0.2839 1.4301 'International Tables Vol C Tables 4.2.6.8 and 6.1.1.4'

loop_
_geom_angle_atom_site_label_1
_geom_angle_atom_site_label_2
_geom_angle_atom_site_label_3
_geom_angle_site_symmetry_1
_geom_angle_site_symmetry_3
_geom_angle
_geom_angle_publ_flag
O1W Zn1 O1W 5_657 . 180.00(12) ?
O1W Zn1 O1 5_657 . 90.89(11) ?
O1W Zn1 O1 . . 89.11(11) ?
O1W Zn1 O1 5_657 5_657 89.11(11) ?
O1W Zn1 O1 . 5_657 90.89(11) ?
O1 Zn1 O1 . 5_657 180.0 ?
O1W Zn1 O2W 5_657 . 90.67(11) ?
O1W Zn1 O2W . . 89.33(11) ?
O1 Zn1 O2W . . 87.28(10) ?
O1 Zn1 O2W 5_657 . 92.72(10) ?
O1W Zn1 O2W 5_657 5_657 89.33(11) ?
O1W Zn1 O2W . 5_657 90.67(11) ?
O1 Zn1 O2W . 5_657 92.72(10) ?
O1 Zn1 O2W 5_657 5_657 87.28(10) ?
O2W Zn1 O2W . 5_657 180.0000(10) ?
C1 N1 C6 . . 128.4(3) ?
C1 N1 H1A . . 115.8 ?
C6 N1 H1A . . 115.8 ?
Zn1 O1W H1WA . . 112(3) ?
Zn1 O1W H1WB . . 126(3) ?
H1WA O1W H1WB . . 119(3) ?
C8 O1 Zn1 . . 125.9(2) ?
Zn1 O2W H2WA . . 104(4) ?
Zn1 O2W H2WB . . 98(3) ?
H2WA O2W H2WB . . 122(3) ?
O2 C1 N1 . . 123.5(4) ?
O2 C1 C10 . . 120.8(4) ?
N1 C1 C10 . . 115.7(4) ?
C7 C2 C4 . . 121.1(4) ?
C7 C2 H2A . . 119.4 ?
C4 C2 H2A . . 119.4 ?
C5 C3 C6 . . 118.7(3) ?
C5 C3 C8 . . 117.2(3) ?
C6 C3 C8 . . 124.0(3) ?
C5 C4 C2 . . 117.4(4) ?
C5 C4 C9 . . 121.1(4) ?
C2 C4 C9 . . 121.5(4) ?
C4 C5 C3 . . 122.8(4) ?
C4 C5 H5A . . 118.6 ?
C3 C5 H5A . . 118.6 ?
C7 C6 C3 . . 118.8(4) ?
C7 C6 N1 . . 122.4(3) ?
C3 C6 N1 . . 118.7(3) ?
C6 C7 C2 . . 121.1(4) ?
C6 C7 H7A . . 119.4 ?
C2 C7 H7A . . 119.4 ?
O3 C8 O1 . . 123.9(3) ?
O3 C8 C3 . . 118.3(3) ?
O1 C8 C3 . . 117.8(3) ?
C4 C9 H9A . . 109.5 ?
C4 C9 H9B . . 109.5 ?
H9A C9 H9B . . 109.5 ?
C4 C9 H9C . . 109.5 ?
H9A C9 H9C . . 109.5 ?
H9B C9 H9C . . 109.5 ?
C1 C10 H10A . . 109.5 ?
C1 C10 H10B . . 109.5 ?
H10A C10 H10B . . 109.5 ?
C1 C10 H10C . . 109.5 ?
H10A C10 H10C . . 109.5 ?
H10B C10 H10C . . 109.5 ?

loop_
_geom_bond_atom_site_label_1
_geom_bond_atom_site_label_2
_geom_bond_site_symmetry_2
_geom_bond_distance
_geom_bond_publ_flag
Zn1 O1W 5_657 2.070(3) ?
Zn1 O1W . 2.070(3) ?
Zn1 O1 . 2.073(2) ?
Zn1 O1 5_657 2.073(2) ?
Zn1 O2W . 2.140(3) ?
Zn1 O2W 5_657 2.140(3) ?
N1 C1 . 1.324(5) ?
N1 C6 . 1.421(5) ?
N1 H1A . 0.8600 ?
O1W H1WA . 0.811(18) ?
O1W H1WB . 0.826(18) ?
O1 C8 . 1.270(4) ?
O2W H2WA . 0.80(4) ?
O2W H2WB . 0.83(4) ?
O2 C1 . 1.230(5) ?
O3 C8 . 1.247(5) ?
C1 C10 . 1.508(6) ?
C2 C7 . 1.384(7) ?
C2 C4 . 1.382(6) ?
C2 H2A . 0.9300 ?
C3 C5 . 1.393(5) ?
C3 C6 . 1.395(5) ?
C3 C8 . 1.503(5) ?
C4 C5 . 1.379(5) ?
C4 C9 . 1.503(6) ?
C5 H5A . 0.9300 ?
C6 C7 . 1.382(6) ?
C7 H7A . 0.9300 ?
C9 H9A . 0.9600 ?
C9 H9B . 0.9600 ?
C9 H9C . 0.9600 ?
C10 H10A . 0.9600 ?
C10 H10B . 0.9600 ?
C10 H10C . 0.9600 ?

loop_
_geom_hbond_atom_site_label_D
_geom_hbond_atom_site_label_H
_geom_hbond_atom_site_label_A
_geom_hbond_site_symmetry_A
_geom_hbond_distance_DH
_geom_hbond_distance_HA
_geom_hbond_distance_DA
_geom_hbond_angle_DHA
N1 H1A O1 . 0.86 1.95 2.616(4) 133
O1W H1WA O2 5_667 0.811(18) 1.90(2) 2.704(4) 170(5)
O1W H1WB O3 2_656 0.826(18) 1.882(19) 2.707(4) 177(4)
O2W H2WA O2 5_667 0.80(4) 2.12(4) 2.916(5) 172(5)
O2W H2WB O3 5_657 0.83(4) 1.84(3) 2.627(4) 159(5)
